data_4326248
loop_
_publ_author_name
'Curtis Y. Wang'
'Zachary M. Wilseck'
'Robert L. LaDuca'

_publ_section_title
;
 1D + 1D \\rightarrow 1D Polyrotaxane, 2D + 2D \\rightarrow 3D
 Interpenetrated, and 3D Self-Penetrated Divalent Metal Terephthalate
 Bis(pyridylformyl)piperazine Coordination Polymers
;
_journal_name_full 'Inorganic Chemistry'
_journal_page_first 8997
_journal_page_last 9003
_journal_paper_doi 10.1021/ic201196g
_journal_volume 50
_journal_year 2011
_chemical_formula_sum 'C80 H84 Cd4 N12 O32'
_chemical_formula_weight 2175.19
_chemical_name_systematic
; 
 ? 
;
_space_group_IT_number 2
_symmetry_cell_setting triclinic
_symmetry_space_group_name_Hall '-P 1'
_symmetry_space_group_name_H-M 'P -1'
_atom_sites_solution_hydrogens geom
_atom_sites_solution_primary direct
_atom_sites_solution_secondary difmap
_audit_creation_method SHELXL-97
_cell_angle_alpha 100.348(2)
_cell_angle_beta 97.0900(10)
_cell_angle_gamma 107.7160(10)
_cell_formula_units_Z 1
_cell_length_a 9.5104(13)
_cell_length_b 12.7291(17)
_cell_length_c 19.131(3)
_cell_measurement_reflns_used 4886
_cell_measurement_temperature 173(2)
_cell_measurement_theta_max 25.16
_cell_measurement_theta_min 2.21
_cell_volume 2130.7(5)
_computing_cell_refinement 'Bruker SAINT'
_computing_data_collection 'Bruker APEX2'
_computing_data_reduction 'Bruker SAINT'
_computing_molecular_graphics 'Bruker SHELXTL'
_computing_publication_material 'Bruker SHELXTL'
_computing_structure_refinement 'SHELXL-97 (Sheldrick, 2008)'
_computing_structure_solution 'SHELXS-97 (Sheldrick, 2008)'
_diffrn_ambient_temperature 173(2)
_diffrn_measured_fraction_theta_full 0.997
_diffrn_measured_fraction_theta_max 0.988
_diffrn_measurement_device_type 'Bruker APEX-II CCD'
_diffrn_measurement_method '\f and \w scans'
_diffrn_radiation_monochromator graphite
_diffrn_radiation_source 'fine-focus sealed tube'
_diffrn_radiation_type MoK\a
_diffrn_radiation_wavelength 0.71073
_diffrn_reflns_av_R_equivalents 0.0455
_diffrn_reflns_av_sigmaI/netI 0.0945
_diffrn_reflns_limit_h_max 11
_diffrn_reflns_limit_h_min -11
_diffrn_reflns_limit_k_max 14
_diffrn_reflns_limit_k_min -15
_diffrn_reflns_limit_l_max 22
_diffrn_reflns_limit_l_min 0
_diffrn_reflns_number 29954
_diffrn_reflns_theta_full 25.00
_diffrn_reflns_theta_max 25.09
_diffrn_reflns_theta_min 1.73
_exptl_absorpt_coefficient_mu 1.078
_exptl_absorpt_correction_T_max 0.8447
_exptl_absorpt_correction_T_min 0.7574
_exptl_absorpt_correction_type multi-scan
_exptl_absorpt_process_details TWINABS
_exptl_crystal_colour colourless
_exptl_crystal_density_diffrn 1.695
_exptl_crystal_description block
_exptl_crystal_F_000 1096
_exptl_crystal_size_max 0.27
_exptl_crystal_size_mid 0.21
_exptl_crystal_size_min 0.16
_refine_diff_density_max 1.244
_refine_diff_density_min -0.783
_refine_diff_density_rms 0.091
_refine_ls_extinction_method none
_refine_ls_goodness_of_fit_ref 0.853
_refine_ls_hydrogen_treatment mixed
_refine_ls_matrix_type full
_refine_ls_number_parameters 601
_refine_ls_number_reflns 7488
_refine_ls_number_restraints 15
_refine_ls_restrained_S_all 0.854
_refine_ls_R_factor_all 0.0488
_refine_ls_R_factor_gt 0.0323
_refine_ls_shift/su_max 0.001
_refine_ls_shift/su_mean 0.000
_refine_ls_structure_factor_coef Fsqd
_refine_ls_weighting_details 'calc w=1/[\s^2^(Fo^2^)+(0.0179P)^2^+0.0000P] where P=(Fo^2^+2Fc^2^)/3'
_refine_ls_weighting_scheme calc
_refine_ls_wR_factor_gt 0.0689
_refine_ls_wR_factor_ref 0.0714
_reflns_number_gt 5070
_reflns_number_total 7488
_reflns_threshold_expression >2sigma(I)
_cod_data_source_file ic201196g_si_002_3.cif
_cod_data_source_block 3
_cod_database_code 4326248

loop_
_symmetry_equiv_pos_as_xyz
'x, y, z'
'-x, -y, -z'

loop_
_atom_site_label
_atom_site_type_symbol
_atom_site_fract_x
_atom_site_fract_y
_atom_site_fract_z
_atom_site_U_iso_or_equiv
_atom_site_adp_type
_atom_site_occupancy
_atom_site_symmetry_multiplicity
_atom_site_calc_flag
_atom_site_refinement_flags
Cd1 Cd 0.80208(3) 0.94448(2) 0.432486(15) 0.02049(9) Uani 1 1 d .
Cd2 Cd 0.80467(3) 0.82555(3) 1.007771(15) 0.02409(10) Uani 1 1 d .
O1 O 0.8643(4) 1.5217(3) 0.56240(19) 0.0458(9) Uani 1 1 d .
O1W O 0.4540(6) 0.5718(3) 0.7757(2) 0.0834(14) Uani 1 1 d D
H1WA H 0.500(6) 0.637(3) 0.809(2) 0.100 Uiso 1 1 d D
H1WB H 0.409(6) 0.599(4) 0.744(2) 0.100 Uiso 1 1 d D
O2 O 0.6296(4) 0.7778(3) 0.87136(16) 0.0549(10) Uani 1 1 d .
O2W O 0.5128(7) 0.4065(5) 0.6727(4) 0.142(2) Uani 1 1 d D
H2WA H 0.445(5) 0.3450(17) 0.687(2) 0.171 Uiso 1 1 d D
H2WB H 0.5010 0.4603 0.7115 0.171 Uiso 1 1 d RD
O3 O 0.7389(4) 0.9843(3) 1.0170(2) 0.0638(12) Uani 1 1 d D
H3A H 0.6972 1.0240 1.0420 0.077 Uiso 1 1 d RD
H3B H 0.806(4) 1.035(3) 0.999(3) 0.077 Uiso 1 1 d D
O3W O 0.6051(5) 1.1091(4) 1.0947(2) 0.0593(11) Uani 1 1 d D
H3WA H 0.639(5) 1.119(4) 1.1421(12) 0.071 Uiso 1 1 d D
H3WB H 0.518(3) 1.119(4) 1.094(3) 0.071 Uiso 1 1 d D
O4 O 0.8114(4) 0.3876(2) 0.29525(16) 0.0373(8) Uani 1 1 d .
O4W O 0.7223(5) 1.1477(3) 0.23903(18) 0.0556(10) Uani 1 1 d D
H4WA H 0.747(6) 1.2166(19) 0.264(2) 0.067 Uiso 1 1 d D
H4WB H 0.718(6) 1.095(3) 0.264(2) 0.067 Uiso 1 1 d D
O5 O 0.5614(3) 0.8554(3) 0.36321(14) 0.0356(8) Uani 1 1 d .
O6 O 0.0688(3) 0.8645(2) 0.03962(15) 0.0347(8) Uani 1 1 d .
O7 O 1.1851(4) 0.3665(3) 0.02623(17) 0.0426(9) Uani 1 1 d .
O8 O 0.8732(3) 0.8639(3) 0.90589(15) 0.0390(8) Uani 1 1 d .
O9 O 0.7092(3) 0.9648(2) 0.30591(14) 0.0273(7) Uani 1 1 d .
O10 O -0.0689(3) 0.8259(2) 0.12221(15) 0.0339(8) Uani 1 1 d .
O11 O 0.9459(3) 0.9449(2) 0.55894(14) 0.0277(7) Uani 1 1 d .
O12 O 0.6987(3) 0.8902(2) 0.52871(14) 0.0267(7) Uani 1 1 d .
N1 N 1.0209(4) 0.4697(3) 0.25252(19) 0.0335(9) Uani 1 1 d .
N2 N 1.1400(4) 0.4652(3) 0.12576(19) 0.0310(9) Uani 1 1 d .
N3 N 0.8589(4) 0.7880(3) 0.38209(17) 0.0243(8) Uani 1 1 d .
N4 N 1.5868(4) 0.7200(3) 0.03941(17) 0.0246(8) Uani 1 1 d .
N5 N 0.7672(4) 1.1164(3) 0.46490(17) 0.0224(8) Uani 1 1 d .
N6 N 0.6140(4) 1.4666(3) 0.5308(3) 0.0591(13) Uani 1 1 d .
C1 C 1.4520(6) 0.6873(4) -0.0025(3) 0.0460(14) Uani 1 1 d .
H1 H 1.4394 0.7217 -0.0418 0.055 Uiso 1 1 calc R
C2 C 1.5988(5) 0.6722(4) 0.0952(2) 0.0422(13) Uani 1 1 d .
H2 H 1.6936 0.6961 0.1268 0.051 Uiso 1 1 calc R
C3 C 1.3304(5) 0.6057(4) 0.0089(3) 0.0496(15) Uani 1 1 d .
H3 H 1.2362 0.5843 -0.0228 0.060 Uiso 1 1 calc R
C4 C 1.1506(5) 0.5747(3) 0.1715(2) 0.0343(12) Uani 1 1 d .
H4A H 1.0654 0.5977 0.1529 0.041 Uiso 1 1 calc R
H4B H 1.2450 0.6334 0.1691 0.041 Uiso 1 1 calc R
C5 C 0.7464(5) 1.4485(4) 0.5363(2) 0.0303(11) Uani 1 1 d .
C6 C 1.1480(5) 0.5667(4) 0.2491(2) 0.0348(12) Uani 1 1 d .
H6A H 1.2430 0.5584 0.2708 0.042 Uiso 1 1 calc R
H6B H 1.1396 0.6371 0.2773 0.042 Uiso 1 1 calc R
C7 C 1.4810(5) 0.5899(4) 0.1096(2) 0.0413(13) Uani 1 1 d .
H7 H 1.4954 0.5579 0.1499 0.050 Uiso 1 1 calc R
C8 C 0.9066(5) 0.6178(3) 0.3948(2) 0.0250(10) Uani 1 1 d .
H8 H 0.9237 0.5700 0.4253 0.030 Uiso 1 1 calc R
C9 C 1.2166(5) 0.4554(4) 0.0714(2) 0.0294(11) Uani 1 1 d .
C10 C 1.0189(5) 0.3672(3) 0.1328(2) 0.0363(12) Uani 1 1 d .
H10A H 1.0285 0.2972 0.1048 0.044 Uiso 1 1 calc R
H10B H 0.9209 0.3723 0.1126 0.044 Uiso 1 1 calc R
C11 C 1.0238(6) 0.3613(3) 0.2109(2) 0.0391(13) Uani 1 1 d .
H11A H 0.9362 0.2982 0.2153 0.047 Uiso 1 1 calc R
H11B H 1.1166 0.3475 0.2300 0.047 Uiso 1 1 calc R
C12 C 0.3325(5) 0.8801(3) 0.1344(2) 0.0265(10) Uani 1 1 d .
H12 H 0.3414 0.8836 0.0859 0.032 Uiso 1 1 calc R
C13 C 0.8511(5) 0.7571(4) 0.3110(2) 0.0296(11) Uani 1 1 d .
H13 H 0.8306 0.8050 0.2813 0.036 Uiso 1 1 calc R
C14 C 0.9097(5) 0.4732(4) 0.2886(2) 0.0294(11) Uani 1 1 d .
C15 C 0.8175(5) 1.3072(3) 0.4536(2) 0.0276(10) Uani 1 1 d .
H15 H 0.8624 1.3651 0.4301 0.033 Uiso 1 1 calc R
C16 C 0.6922(5) 1.1379(3) 0.5179(2) 0.0266(10) Uani 1 1 d .
H16 H 0.6469 1.0784 0.5402 0.032 Uiso 1 1 calc R
C17 C 1.3433(5) 0.5547(3) 0.0654(2) 0.0250(10) Uani 1 1 d .
C18 C 0.9014(5) 0.5877(3) 0.3218(2) 0.0250(10) Uani 1 1 d .
C19 C 0.1834(5) 0.8565(3) 0.2262(2) 0.0236(10) Uani 1 1 d .
H19 H 0.0893 0.8459 0.2410 0.028 Uiso 1 1 calc R
C20 C 0.8271(5) 1.2007(3) 0.4332(2) 0.0263(10) Uani 1 1 d .
H20 H 0.8785 1.1863 0.3950 0.032 Uiso 1 1 calc R
C21 C 0.7418(5) 1.3289(3) 0.5086(2) 0.0244(10) Uani 1 1 d .
C22 C 0.3075(5) 0.8665(3) 0.2752(2) 0.0238(10) Uani 1 1 d .
H22 H 0.2982 0.8600 0.3233 0.029 Uiso 1 1 calc R
C23 C 0.4590(5) 0.8933(3) 0.1845(2) 0.0255(10) Uani 1 1 d .
H23 H 0.5542 0.9074 0.1704 0.031 Uiso 1 1 calc R
C24 C 0.8869(4) 0.7183(3) 0.4232(2) 0.0257(10) Uani 1 1 d .
H24 H 0.8932 0.7395 0.4740 0.031 Uiso 1 1 calc R
C25 C 0.7695(5) 0.8529(3) 0.7858(2) 0.0253(10) Uani 1 1 d .
C26 C 0.6435(5) 0.8351(3) 0.7343(2) 0.0259(10) Uani 1 1 d .
H26 H 0.5462 0.8086 0.7456 0.031 Uiso 1 1 calc R
C27 C 0.8716(5) 0.6580(3) 0.2788(2) 0.0310(11) Uani 1 1 d .
H27 H 0.8653 0.6384 0.2280 0.037 Uiso 1 1 calc R
C28 C 0.0558(5) 0.8507(3) 0.1019(2) 0.0271(10) Uani 1 1 d .
C29 C 0.1941(5) 0.8619(3) 0.1545(2) 0.0243(10) Uani 1 1 d .
C30 C 0.7553(6) 0.8297(4) 0.8595(2) 0.0310(11) Uani 1 1 d .
C31 C 0.8012(5) 0.8927(3) 0.6490(2) 0.0193(9) Uani 1 1 d .
C32 C 0.9262(5) 0.9122(3) 0.7012(2) 0.0232(10) Uani 1 1 d .
H32 H 1.0237 0.9390 0.6901 0.028 Uiso 1 1 calc R
C33 C 0.6586(5) 0.8557(3) 0.6662(2) 0.0241(10) Uani 1 1 d .
H33 H 0.5720 0.8447 0.6314 0.029 Uiso 1 1 calc R
C34 C 0.5818(5) 0.9030(3) 0.3113(2) 0.0237(10) Uani 1 1 d .
C35 C 0.4468(5) 0.8860(3) 0.2547(2) 0.0216(10) Uani 1 1 d .
C36 C 0.8164(5) 0.9116(3) 0.5748(2) 0.0208(10) Uani 1 1 d .
C37 C 0.9114(5) 0.8933(3) 0.7691(2) 0.0241(10) Uani 1 1 d .
H37 H 0.9985 0.9080 0.8045 0.029 Uiso 1 1 calc R
C38 C 0.6784(5) 1.2416(3) 0.5410(2) 0.0254(10) Uani 1 1 d .
H38 H 0.6257 1.2537 0.5791 0.030 Uiso 1 1 calc R
C39 C 0.4649(6) 1.3827(4) 0.4984(3) 0.0621(17) Uani 1 1 d .
H39A H 0.4755 1.3087 0.4787 0.074 Uiso 1 1 calc R
H39B H 0.4023 1.3731 0.5360 0.074 Uiso 1 1 calc R
C40 C 0.6087(6) 1.5801(4) 0.5596(3) 0.0569(16) Uani 1 1 d .
H40A H 0.5521 1.5781 0.5997 0.068 Uiso 1 1 calc R
H40B H 0.7120 1.6340 0.5787 0.068 Uiso 1 1 calc R

loop_
_atom_site_aniso_label
_atom_site_aniso_U_11
_atom_site_aniso_U_22
_atom_site_aniso_U_33
_atom_site_aniso_U_23
_atom_site_aniso_U_13
_atom_site_aniso_U_12
Cd1 0.0233(2) 0.02391(19) 0.01809(17) 0.00630(14) 0.00377(14) 0.01256(15)
Cd2 0.0235(2) 0.0307(2) 0.02038(18) 0.00957(15) 0.00372(14) 0.01029(16)
O1 0.027(2) 0.0237(19) 0.079(3) 0.0004(18) -0.0008(19) 0.0086(17)
O1W 0.101(4) 0.051(3) 0.080(3) 0.025(2) -0.024(3) 0.011(3)
O2 0.050(2) 0.076(3) 0.0316(19) 0.0267(18) 0.0119(18) 0.001(2)
O2W 0.118(5) 0.135(5) 0.174(6) 0.051(4) 0.040(4) 0.028(4)
O3 0.079(3) 0.036(2) 0.108(3) 0.036(2) 0.068(3) 0.033(2)
O3W 0.069(3) 0.082(3) 0.061(2) 0.037(2) 0.036(2) 0.053(3)
O4 0.049(2) 0.0246(18) 0.044(2) 0.0122(15) 0.0236(17) 0.0130(17)
O4W 0.079(3) 0.035(2) 0.051(2) 0.0157(18) 0.012(2) 0.014(2)
O5 0.0291(19) 0.052(2) 0.0283(17) 0.0227(16) 0.0011(14) 0.0107(16)
O6 0.0285(19) 0.041(2) 0.0315(18) 0.0196(15) -0.0033(14) 0.0046(16)
O7 0.057(2) 0.0260(19) 0.042(2) 0.0001(16) 0.0238(18) 0.0086(17)
O8 0.038(2) 0.066(2) 0.0221(17) 0.0210(16) 0.0048(16) 0.0246(18)
O9 0.0223(18) 0.0332(18) 0.0265(16) 0.0087(14) 0.0007(14) 0.0101(15)
O10 0.0227(19) 0.046(2) 0.0299(17) 0.0066(15) -0.0002(15) 0.0112(16)
O11 0.0276(19) 0.0336(18) 0.0235(16) 0.0085(14) 0.0111(14) 0.0089(15)
O12 0.0312(19) 0.0332(18) 0.0183(15) 0.0102(13) 0.0027(14) 0.0125(15)
N1 0.047(3) 0.022(2) 0.039(2) 0.0093(18) 0.022(2) 0.016(2)
N2 0.035(2) 0.019(2) 0.040(2) 0.0043(17) 0.0181(19) 0.0071(18)
N3 0.026(2) 0.029(2) 0.0211(19) 0.0059(16) 0.0070(16) 0.0127(18)
N4 0.024(2) 0.026(2) 0.026(2) 0.0099(17) 0.0070(17) 0.0072(17)
N5 0.023(2) 0.020(2) 0.0252(19) 0.0039(16) 0.0059(16) 0.0098(17)
N6 0.029(3) 0.031(3) 0.100(4) -0.021(2) -0.018(2) 0.017(2)
C1 0.039(3) 0.055(4) 0.040(3) 0.028(3) -0.005(3) 0.006(3)
C2 0.034(3) 0.061(4) 0.038(3) 0.029(3) 0.004(2) 0.016(3)
C3 0.024(3) 0.065(4) 0.052(3) 0.034(3) -0.007(2) -0.003(3)
C4 0.040(3) 0.020(3) 0.047(3) 0.007(2) 0.021(2) 0.011(2)
C5 0.030(3) 0.027(3) 0.038(3) 0.007(2) 0.008(2) 0.016(2)
C6 0.040(3) 0.026(3) 0.042(3) 0.004(2) 0.017(2) 0.013(2)
C7 0.035(3) 0.053(3) 0.038(3) 0.030(3) 0.005(2) 0.007(3)
C8 0.029(3) 0.023(2) 0.028(2) 0.009(2) 0.006(2) 0.013(2)
C9 0.032(3) 0.028(3) 0.035(3) 0.009(2) 0.009(2) 0.017(2)
C10 0.038(3) 0.021(3) 0.049(3) 0.004(2) 0.021(2) 0.006(2)
C11 0.053(3) 0.020(3) 0.053(3) 0.009(2) 0.029(3) 0.016(2)
C12 0.032(3) 0.032(3) 0.020(2) 0.011(2) 0.005(2) 0.014(2)
C13 0.038(3) 0.033(3) 0.025(2) 0.013(2) 0.011(2) 0.018(2)
C14 0.041(3) 0.030(3) 0.025(2) 0.009(2) 0.011(2) 0.019(2)
C15 0.031(3) 0.026(3) 0.031(2) 0.013(2) 0.007(2) 0.012(2)
C16 0.027(3) 0.027(3) 0.032(3) 0.013(2) 0.011(2) 0.012(2)
C17 0.030(3) 0.022(2) 0.028(2) 0.006(2) 0.013(2) 0.014(2)
C18 0.025(3) 0.024(3) 0.029(2) 0.006(2) 0.011(2) 0.011(2)
C19 0.022(3) 0.025(2) 0.026(2) 0.0070(19) 0.007(2) 0.009(2)
C20 0.030(3) 0.033(3) 0.022(2) 0.010(2) 0.007(2) 0.016(2)
C21 0.020(2) 0.026(3) 0.031(2) 0.005(2) 0.004(2) 0.014(2)
C22 0.026(3) 0.028(3) 0.018(2) 0.0076(19) 0.0026(19) 0.009(2)
C23 0.023(3) 0.031(3) 0.027(2) 0.010(2) 0.007(2) 0.013(2)
C24 0.027(3) 0.031(3) 0.019(2) 0.004(2) 0.0027(19) 0.012(2)
C25 0.033(3) 0.027(3) 0.021(2) 0.010(2) 0.007(2) 0.015(2)
C26 0.022(3) 0.031(3) 0.027(2) 0.011(2) 0.009(2) 0.009(2)
C27 0.048(3) 0.029(3) 0.021(2) 0.005(2) 0.012(2) 0.017(2)
C28 0.031(3) 0.019(2) 0.030(3) 0.006(2) 0.001(2) 0.008(2)
C29 0.022(3) 0.021(2) 0.029(2) 0.007(2) 0.000(2) 0.008(2)
C30 0.040(3) 0.031(3) 0.027(3) 0.009(2) 0.010(2) 0.016(3)
C31 0.025(3) 0.020(2) 0.018(2) 0.0065(18) 0.0047(19) 0.013(2)
C32 0.024(3) 0.024(2) 0.026(2) 0.009(2) 0.008(2) 0.012(2)
C33 0.022(3) 0.028(3) 0.024(2) 0.008(2) 0.0007(19) 0.009(2)
C34 0.028(3) 0.023(3) 0.022(2) 0.004(2) 0.003(2) 0.012(2)
C35 0.023(3) 0.019(2) 0.023(2) 0.0063(19) 0.0010(19) 0.008(2)
C36 0.033(3) 0.016(2) 0.019(2) 0.0037(18) 0.008(2) 0.013(2)
C37 0.027(3) 0.028(3) 0.021(2) 0.0072(19) 0.001(2) 0.015(2)
C38 0.024(3) 0.028(3) 0.029(2) 0.007(2) 0.010(2) 0.013(2)
C39 0.047(4) 0.029(3) 0.099(5) -0.008(3) -0.008(3) 0.020(3)
C40 0.038(3) 0.024(3) 0.093(4) -0.020(3) -0.014(3) 0.018(3)

loop_
_atom_type_symbol
_atom_type_description
_atom_type_scat_dispersion_real
_atom_type_scat_dispersion_imag
_atom_type_scat_source
C C 0.0033 0.0016 'International Tables Vol C Tables 4.2.6.8 and 6.1.1.4'
H H 0.0000 0.0000 'International Tables Vol C Tables 4.2.6.8 and 6.1.1.4'
N N 0.0061 0.0033 'International Tables Vol C Tables 4.2.6.8 and 6.1.1.4'
O O 0.0106 0.0060 'International Tables Vol C Tables 4.2.6.8 and 6.1.1.4'
Cd Cd -0.8075 1.2024 'International Tables Vol C Tables 4.2.6.8 and 6.1.1.4'

loop_
_geom_angle_atom_site_label_1
_geom_angle_atom_site_label_2
_geom_angle_atom_site_label_3
_geom_angle
_geom_angle_site_symmetry_1
_geom_angle_site_symmetry_3
N3 Cd1 N5 168.36(11) . .
N3 Cd1 O12 102.12(10) . .
N5 Cd1 O12 89.51(10) . .
N3 Cd1 O5 87.38(11) . .
N5 Cd1 O5 93.92(11) . .
O12 Cd1 O5 86.33(10) . .
N3 Cd1 O11 88.61(11) . 2_776
N5 Cd1 O11 84.32(11) . 2_776
O12 Cd1 O11 124.52(9) . 2_776
O5 Cd1 O11 149.00(9) . 2_776
N3 Cd1 O9 89.99(10) . .
N5 Cd1 O9 81.58(10) . .
O12 Cd1 O9 137.55(10) . .
O5 Cd1 O9 53.36(9) . .
O11 Cd1 O9 95.93(9) 2_776 .
N3 Cd1 O11 89.14(10) . .
N5 Cd1 O11 97.69(10) . .
O12 Cd1 O11 52.65(9) . .
O5 Cd1 O11 136.96(9) . .
O11 Cd1 O11 73.65(9) 2_776 .
O9 Cd1 O11 169.56(9) . .
O8 Cd2 O3 84.85(12) . .
O8 Cd2 N4 135.73(12) . 1_456
O3 Cd2 N4 94.10(12) . 1_456
O8 Cd2 O10 135.49(11) . 1_656
O3 Cd2 O10 108.96(13) . 1_656
N4 Cd2 O10 86.64(11) 1_456 1_656
O8 Cd2 O6 80.26(10) . 1_656
O3 Cd2 O6 113.44(12) . 1_656
N4 Cd2 O6 137.92(10) 1_456 1_656
O10 Cd2 O6 55.29(10) 1_656 1_656
O8 Cd2 O7 91.21(11) . 2_766
O3 Cd2 O7 164.96(14) . 2_766
N4 Cd2 O7 78.61(11) 1_456 2_766
O10 Cd2 O7 83.96(11) 1_656 2_766
O6 Cd2 O7 80.03(11) 1_656 2_766
C34 O5 Cd1 97.2(3) . .
C28 O6 Cd2 90.6(3) . 1_454
C9 O7 Cd2 149.6(3) . 2_766
C30 O8 Cd2 106.1(3) . .
C34 O9 Cd1 86.5(2) . .
C28 O10 Cd2 91.4(2) . 1_454
C36 O11 Cd1 159.5(3) . 2_776
C36 O11 Cd1 85.3(2) . .
Cd1 O11 Cd1 106.35(9) 2_776 .
C36 O12 Cd1 100.4(2) . .
C14 N1 C6 126.1(4) . .
C14 N1 C11 120.9(4) . .
C6 N1 C11 113.1(3) . .
C9 N2 C10 119.9(4) . .
C9 N2 C4 123.6(3) . .
C10 N2 C4 115.5(3) . .
C13 N3 C24 117.8(3) . .
C13 N3 Cd1 121.5(3) . .
C24 N3 Cd1 120.4(3) . .
C1 N4 C2 116.9(4) . .
C1 N4 Cd2 123.3(3) . 1_654
C2 N4 Cd2 118.7(3) . 1_654
C20 N5 C16 117.6(3) . .
C20 N5 Cd1 120.5(3) . .
C16 N5 Cd1 121.9(3) . .
C5 N6 C40 120.0(4) . .
C5 N6 C39 126.9(4) . .
C40 N6 C39 113.1(4) . .
N4 C1 C3 122.5(4) . .
N4 C2 C7 123.4(4) . .
C17 C3 C1 120.6(4) . .
N2 C4 C6 111.0(3) . .
O1 C5 N6 123.3(4) . .
O1 C5 C21 120.0(4) . .
N6 C5 C21 116.8(4) . .
N1 C6 C4 110.1(4) . .
C17 C7 C2 119.5(4) . .
C18 C8 C24 119.0(4) . .
O7 C9 N2 121.8(4) . .
O7 C9 C17 118.3(4) . .
N2 C9 C17 119.9(4) . .
N2 C10 C11 110.9(4) . .
N1 C11 C10 108.5(3) . .
C29 C12 C23 120.5(4) . .
N3 C13 C27 122.5(4) . .
O4 C14 N1 123.6(4) . .
O4 C14 C18 118.0(4) . .
N1 C14 C18 118.3(4) . .
C20 C15 C21 119.2(4) . .
N5 C16 C38 122.7(4) . .
C7 C17 C3 117.1(4) . .
C7 C17 C9 122.3(4) . .
C3 C17 C9 120.2(4) . .
C8 C18 C27 118.7(4) . .
C8 C18 C14 119.8(3) . .
C27 C18 C14 121.1(4) . .
C22 C19 C29 120.7(4) . .
N5 C20 C15 122.9(4) . .
C15 C21 C38 118.1(4) . .
C15 C21 C5 119.0(4) . .
C38 C21 C5 122.6(4) . .
C19 C22 C35 120.1(4) . .
C35 C23 C12 120.2(4) . .
N3 C24 C8 122.9(4) . .
C26 C25 C37 119.3(4) . .
C26 C25 C30 121.2(4) . .
C37 C25 C30 119.5(4) . .
C25 C26 C33 120.4(4) . .
C13 C27 C18 119.0(4) . .
O6 C28 O10 122.7(4) . .
O6 C28 C29 118.8(4) . .
O10 C28 C29 118.5(4) . .
O6 C28 Cd2 61.8(2) . 1_454
O10 C28 Cd2 60.9(2) . 1_454
C29 C28 Cd2 178.7(3) . 1_454
C12 C29 C19 118.8(4) . .
C12 C29 C28 121.8(4) . .
C19 C29 C28 119.4(4) . .
O8 C30 O2 123.4(4) . .
O8 C30 C25 116.8(4) . .
O2 C30 C25 119.8(4) . .
C32 C31 C33 119.2(3) . .
C32 C31 C36 121.2(4) . .
C33 C31 C36 119.6(4) . .
C37 C32 C31 120.9(4) . .
C26 C33 C31 119.9(4) . .
O9 C34 O5 122.4(4) . .
O9 C34 C35 119.5(3) . .
O5 C34 C35 118.1(4) . .
C23 C35 C22 119.6(4) . .
C23 C35 C34 121.9(4) . .
C22 C35 C34 118.5(3) . .
O12 C36 O11 121.5(3) . .
O12 C36 C31 118.7(4) . .
O11 C36 C31 119.8(4) . .
C32 C37 C25 120.2(4) . .
C16 C38 C21 119.5(4) . .
C40 C39 N6 110.2(4) 2_686 .
C39 C40 N6 109.1(4) 2_686 .

loop_
_geom_bond_atom_site_label_1
_geom_bond_atom_site_label_2
_geom_bond_distance
_geom_bond_site_symmetry_2
Cd1 N3 2.298(3) .
Cd1 N5 2.300(3) .
Cd1 O12 2.307(2) .
Cd1 O5 2.327(3) .
Cd1 O11 2.350(3) 2_776
Cd1 O9 2.558(3) .
Cd1 O11 2.626(3) .
Cd2 O8 2.219(3) .
Cd2 O3 2.275(3) .
Cd2 N4 2.317(3) 1_456
Cd2 O10 2.363(3) 1_656
Cd2 O6 2.384(3) 1_656
Cd2 O7 2.449(3) 2_766
O1 C5 1.197(5) .
O2 C30 1.248(5) .
O4 C14 1.239(5) .
O5 C34 1.258(4) .
O6 C28 1.250(5) .
O6 Cd2 2.384(3) 1_454
O7 C9 1.223(5) .
O7 Cd2 2.449(3) 2_766
O8 C30 1.246(5) .
O9 C34 1.256(5) .
O10 C28 1.260(5) .
O10 Cd2 2.363(3) 1_454
O11 C36 1.268(4) .
O11 Cd1 2.350(3) 2_776
O12 C36 1.261(5) .
N1 C14 1.340(5) .
N1 C6 1.460(5) .
N1 C11 1.474(5) .
N2 C9 1.350(5) .
N2 C10 1.458(5) .
N2 C4 1.473(5) .
N3 C13 1.332(5) .
N3 C24 1.349(5) .
N4 C1 1.327(5) .
N4 C2 1.330(5) .
N4 Cd2 2.317(3) 1_654
N5 C20 1.338(5) .
N5 C16 1.345(5) .
N6 C5 1.343(5) .
N6 C40 1.469(5) .
N6 C39 1.469(6) .
C1 C3 1.369(6) .
C2 C7 1.376(6) .
C3 C17 1.369(6) .
C4 C6 1.510(5) .
C5 C21 1.504(6) .
C7 C17 1.365(6) .
C8 C18 1.371(5) .
C8 C24 1.373(5) .
C9 C17 1.491(6) .
C10 C11 1.505(6) .
C12 C29 1.380(5) .
C12 C23 1.389(5) .
C13 C27 1.381(6) .
C14 C18 1.511(5) .
C15 C20 1.376(5) .
C15 C21 1.380(5) .
C16 C38 1.366(5) .
C18 C27 1.386(5) .
C19 C22 1.371(5) .
C19 C29 1.401(5) .
C21 C38 1.384(5) .
C22 C35 1.390(5) .
C23 C35 1.380(5) .
C25 C26 1.386(5) .
C25 C37 1.390(5) .
C25 C30 1.505(5) .
C26 C33 1.391(5) .
C28 C29 1.507(5) .
C28 Cd2 2.704(4) 1_454
C31 C32 1.382(5) .
C31 C33 1.394(5) .
C31 C36 1.499(5) .
C32 C37 1.379(5) .
C34 C35 1.507(5) .
C39 C40 1.465(7) 2_686
C40 C39 1.465(7) 2_686

loop_
_geom_hbond_atom_site_label_D
_geom_hbond_atom_site_label_H
_geom_hbond_atom_site_label_A
_geom_hbond_distance_DH
_geom_hbond_distance_HA
_geom_hbond_distance_DA
_geom_hbond_angle_DHA
_geom_hbond_site_symmetry_A
O1W H1WA O2 0.90(2) 1.92(2) 2.806(5) 169(6) .
O1W H1WB O4 0.882(19) 2.20(4) 2.946(5) 142(5) 2_666
O2W H2WA O5 0.96(2) 2.54(2) 3.116(6) 119.0(19) 2_666
O2W H2WB O1W 0.96 1.90 2.849(8) 169.8 .
O3 H3A O3W 0.85 1.83 2.683(5) 179.1 .
O3 H3B O6 0.904(19) 1.802(19) 2.706(4) 177(5) 2_676
O3W H3WA O4W 0.896(19) 1.849(19) 2.744(5) 175(5) 1_556
O3W H3WB O2 0.878(19) 2.27(3) 3.074(5) 152(5) 2_677
O4W H4WA O4 0.863(19) 2.02(2) 2.866(4) 165(4) 1_565
O4W H4WB O9 0.878(18) 1.958(19) 2.830(4) 172(4) .

loop_
_geom_torsion_atom_site_label_1
_geom_torsion_atom_site_label_2
_geom_torsion_atom_site_label_3
_geom_torsion_atom_site_label_4
_geom_torsion
_geom_torsion_site_symmetry_1
_geom_torsion_site_symmetry_4
N3 Cd1 O5 C34 -96.1(3) . .
N5 Cd1 O5 C34 72.3(3) . .
O12 Cd1 O5 C34 161.6(3) . .
O11 Cd1 O5 C34 -13.2(4) 2_776 .
O9 Cd1 O5 C34 -4.2(2) . .
O11 Cd1 O5 C34 178.0(2) . .
O3 Cd2 O8 C30 -79.6(3) . .
N4 Cd2 O8 C30 11.0(4) 1_456 .
O10 Cd2 O8 C30 168.5(3) 1_656 .
O6 Cd2 O8 C30 165.5(3) 1_656 .
O7 Cd2 O8 C30 85.9(3) 2_766 .
C28 Cd2 O8 C30 166.7(3) 1_656 .
N3 Cd1 O9 C34 90.9(2) . .
N5 Cd1 O9 C34 -97.2(2) . .
O12 Cd1 O9 C34 -17.2(3) . .
O5 Cd1 O9 C34 4.1(2) . .
O11 Cd1 O9 C34 179.5(2) 2_776 .
O11 Cd1 O9 C34 176.1(4) . .
N3 Cd1 O11 C36 -108.4(2) . .
N5 Cd1 O11 C36 81.1(2) . .
O12 Cd1 O11 C36 -2.4(2) . .
O5 Cd1 O11 C36 -23.2(3) . .
O11 Cd1 O11 C36 162.8(3) 2_776 .
O9 Cd1 O11 C36 166.3(4) . .
N3 Cd1 O11 Cd1 88.81(12) . 2_776
N5 Cd1 O11 Cd1 -81.74(12) . 2_776
O12 Cd1 O11 Cd1 -165.19(16) . 2_776
O5 Cd1 O11 Cd1 174.04(11) . 2_776
O11 Cd1 O11 Cd1 0.0 2_776 2_776
O9 Cd1 O11 Cd1 3.5(5) . 2_776
N3 Cd1 O12 C36 81.9(2) . .
N5 Cd1 O12 C36 -97.6(2) . .
O5 Cd1 O12 C36 168.4(2) . .
O11 Cd1 O12 C36 -14.9(3) 2_776 .
O9 Cd1 O12 C36 -174.6(2) . .
O11 Cd1 O12 C36 2.4(2) . .
N5 Cd1 N3 C13 -35.7(8) . .
O12 Cd1 N3 C13 146.7(3) . .
O5 Cd1 N3 C13 61.0(3) . .
O11 Cd1 N3 C13 -88.2(3) 2_776 .
O9 Cd1 N3 C13 7.7(3) . .
O11 Cd1 N3 C13 -161.9(3) . .
N5 Cd1 N3 C24 150.9(5) . .
O12 Cd1 N3 C24 -26.7(3) . .
O5 Cd1 N3 C24 -112.4(3) . .
O11 Cd1 N3 C24 98.4(3) 2_776 .
O9 Cd1 N3 C24 -165.7(3) . .
O11 Cd1 N3 C24 24.7(3) . .
N3 Cd1 N5 C20 -7.1(8) . .
O12 Cd1 N5 C20 170.5(3) . .
O5 Cd1 N5 C20 -103.2(3) . .
O11 Cd1 N5 C20 45.7(3) 2_776 .
O9 Cd1 N5 C20 -51.1(3) . .
O11 Cd1 N5 C20 118.3(3) . .
N3 Cd1 N5 C16 175.7(5) . .
O12 Cd1 N5 C16 -6.7(3) . .
O5 Cd1 N5 C16 79.6(3) . .
O11 Cd1 N5 C16 -131.5(3) 2_776 .
O9 Cd1 N5 C16 131.7(3) . .
O11 Cd1 N5 C16 -58.8(3) . .
C2 N4 C1 C3 -2.0(7) . .
Cd2 N4 C1 C3 165.5(4) 1_654 .
C1 N4 C2 C7 1.9(7) . .
Cd2 N4 C2 C7 -166.2(4) 1_654 .
N4 C1 C3 C17 0.7(8) . .
C9 N2 C4 C6 -141.8(4) . .
C10 N2 C4 C6 49.8(5) . .
C40 N6 C5 O1 -2.0(8) . .
C39 N6 C5 O1 178.6(5) . .
C40 N6 C5 C21 177.3(4) . .
C39 N6 C5 C21 -2.0(8) . .
C14 N1 C6 C4 -121.5(4) . .
C11 N1 C6 C4 58.4(5) . .
N2 C4 C6 N1 -50.7(5) . .
N4 C2 C7 C17 -0.5(8) . .
Cd2 O7 C9 N2 -77.7(7) 2_766 .
Cd2 O7 C9 C17 102.5(6) 2_766 .
C10 N2 C9 O7 1.9(6) . .
C4 N2 C9 O7 -166.0(4) . .
C10 N2 C9 C17 -178.3(4) . .
C4 N2 C9 C17 13.8(6) . .
C9 N2 C10 C11 138.8(4) . .
C4 N2 C10 C11 -52.3(5) . .
C14 N1 C11 C10 119.7(4) . .
C6 N1 C11 C10 -60.2(5) . .
N2 C10 C11 N1 54.9(5) . .
C24 N3 C13 C27 -0.5(6) . .
Cd1 N3 C13 C27 -174.1(3) . .
C6 N1 C14 O4 -173.3(4) . .
C11 N1 C14 O4 6.7(6) . .
C6 N1 C14 C18 8.1(6) . .
C11 N1 C14 C18 -171.9(4) . .
C20 N5 C16 C38 -1.5(6) . .
Cd1 N5 C16 C38 175.8(3) . .
C2 C7 C17 C3 -0.8(7) . .
C2 C7 C17 C9 171.3(4) . .
C1 C3 C17 C7 0.8(7) . .
C1 C3 C17 C9 -171.6(5) . .
O7 C9 C17 C7 -104.1(5) . .
N2 C9 C17 C7 76.0(6) . .
O7 C9 C17 C3 67.8(6) . .
N2 C9 C17 C3 -112.0(5) . .
C24 C8 C18 C27 -2.0(6) . .
C24 C8 C18 C14 -174.8(4) . .
O4 C14 C18 C8 59.6(6) . .
N1 C14 C18 C8 -121.8(4) . .
O4 C14 C18 C27 -113.1(5) . .
N1 C14 C18 C27 65.6(6) . .
C16 N5 C20 C15 1.4(6) . .
Cd1 N5 C20 C15 -175.9(3) . .
C21 C15 C20 N5 -0.7(6) . .
C20 C15 C21 C38 0.0(6) . .
C20 C15 C21 C5 173.2(4) . .
O1 C5 C21 C15 -60.5(6) . .
N6 C5 C21 C15 120.1(5) . .
O1 C5 C21 C38 112.3(5) . .
N6 C5 C21 C38 -67.0(6) . .
C29 C19 C22 C35 2.2(6) . .
C29 C12 C23 C35 1.3(6) . .
C13 N3 C24 C8 -0.3(6) . .
Cd1 N3 C24 C8 173.4(3) . .
C18 C8 C24 N3 1.6(6) . .
C37 C25 C26 C33 1.0(6) . .
C30 C25 C26 C33 -179.2(4) . .
N3 C13 C27 C18 0.0(7) . .
C8 C18 C27 C13 1.3(6) . .
C14 C18 C27 C13 174.0(4) . .
Cd2 O6 C28 O10 -0.1(4) 1_454 .
Cd2 O6 C28 C29 178.7(3) 1_454 .
Cd2 O10 C28 O6 0.1(4) 1_454 .
Cd2 O10 C28 C29 -178.7(3) 1_454 .
C23 C12 C29 C19 -0.2(6) . .
C23 C12 C29 C28 178.2(4) . .
C22 C19 C29 C12 -1.5(6) . .
C22 C19 C29 C28 -180.0(4) . .
O6 C28 C29 C12 -4.0(6) . .
O10 C28 C29 C12 174.9(4) . .
Cd2 C28 C29 C12 116(14) 1_454 .
O6 C28 C29 C19 174.4(4) . .
O10 C28 C29 C19 -6.8(6) . .
Cd2 C28 C29 C19 -66(14) 1_454 .
Cd2 O8 C30 O2 -4.4(5) . .
Cd2 O8 C30 C25 176.0(3) . .
C26 C25 C30 O8 -169.4(4) . .
C37 C25 C30 O8 10.4(6) . .
C26 C25 C30 O2 10.9(6) . .
C37 C25 C30 O2 -169.3(4) . .
C33 C31 C32 C37 1.4(6) . .
C36 C31 C32 C37 -179.2(4) . .
C25 C26 C33 C31 1.1(6) . .
C32 C31 C33 C26 -2.3(6) . .
C36 C31 C33 C26 178.3(4) . .
Cd1 O9 C34 O5 -7.3(4) . .
Cd1 O9 C34 C35 171.6(3) . .
Cd1 O5 C34 O9 8.1(4) . .
Cd1 O5 C34 C35 -170.9(3) . .
C12 C23 C35 C22 -0.6(6) . .
C12 C23 C35 C34 -178.3(4) . .
C19 C22 C35 C23 -1.1(6) . .
C19 C22 C35 C34 176.6(4) . .
O9 C34 C35 C23 27.6(6) . .
O5 C34 C35 C23 -153.5(4) . .
O9 C34 C35 C22 -150.1(4) . .
O5 C34 C35 C22 28.9(5) . .
Cd1 O12 C36 O11 -4.7(4) . .
Cd1 O12 C36 C31 177.5(3) . .
Cd1 O11 C36 O12 130.0(6) 2_776 .
Cd1 O11 C36 O12 4.1(4) . .
Cd1 O11 C36 C31 -52.3(9) 2_776 .
Cd1 O11 C36 C31 -178.2(3) . .
C32 C31 C36 O12 178.5(3) . .
C33 C31 C36 O12 -2.0(6) . .
C32 C31 C36 O11 0.8(6) . .
C33 C31 C36 O11 -179.8(4) . .
C31 C32 C37 C25 0.7(6) . .
C26 C25 C37 C32 -1.9(6) . .
C30 C25 C37 C32 178.3(4) . .
N5 C16 C38 C21 0.9(6) . .
C15 C21 C38 C16 -0.1(6) . .
C5 C21 C38 C16 -173.0(4) . .
C5 N6 C39 C40 -123.0(6) . 2_686
C40 N6 C39 C40 57.6(7) . 2_686
C5 N6 C40 C39 123.6(5) . 2_686
C39 N6 C40 C39 -57.0(7) . 2_686
